data_7041034
loop_
_publ_author_name
'Canaj, Angelos B.'
'Siczek, Milosz'
'Otr\;eba, Marta'
'Lis, Tadeusz'
'Lorusso, Giulia'
'Evangelisti, Marco'
'Milios, Constantinos J.'

_publ_section_title
;
 Building 1D lanthanide chains and non-symmetrical [Ln2]
 &quot;triple-decker&quot; clusters using salen-type ligands: magnetic
 cooling and relaxation phenomena.
;
_journal_issue 46
_journal_name_full 'Dalton transactions (Cambridge, England : 2003)'
_journal_page_first 18591
_journal_page_last 18602
_journal_paper_doi 10.1039/c6dt02932a
_journal_volume 45
_journal_year 2016
_chemical_formula_moiety 'C25.25 H22.75 N4.25 O3.25 Tb'
_chemical_formula_sum 'C25.25 H22.75 N4.25 O3.25 Tb'
_chemical_formula_weight 596.65
_space_group_crystal_system orthorhombic
_space_group_IT_number 61
_space_group_name_Hall '-P 2ac 2ab'
_space_group_name_H-M_alt 'P b c a'
_symmetry_space_group_name_Hall '-P 2ac 2ab'
_symmetry_space_group_name_H-M 'P b c a'
_atom_sites_solution_hydrogens mixed
_audit_creation_method SHELXL-2014/7
_audit_update_record
;
2016-09-19 deposited with the CCDC.
2016-10-25 downloaded from the CCDC.
;
_cell_angle_alpha 90
_cell_angle_beta 90
_cell_angle_gamma 90
_cell_formula_units_Z 8
_cell_length_a 22.386(9)
_cell_length_b 7.523(3)
_cell_length_c 26.158(11)
_cell_measurement_reflns_used 2193
_cell_measurement_temperature 100(2)
_cell_measurement_theta_max 31.55
_cell_measurement_theta_min 2.96
_cell_volume 4405(3)
_computing_cell_refinement 'CrysAlisPRO, Oxford Diffraction Ltd.'
_computing_data_collection 'CrysAlisPRO, Oxford Diffraction Ltd.'
_computing_data_reduction 'CrysAlisPRO, Oxford Diffraction Ltd.'
_computing_structure_refinement 'SHELXL-2014/7 (Sheldrick, 2014)'
_computing_structure_solution 'SHELXS-97 (Sheldrick, 1990)'
_diffrn_ambient_temperature 100(2)
_diffrn_measured_fraction_theta_full 0.999
_diffrn_measured_fraction_theta_max 0.930
_diffrn_measurement_device_type 'Xcalibur R with Ruby CCD detector'
_diffrn_measurement_method '\w scans'
_diffrn_radiation_type MoK\a
_diffrn_radiation_wavelength 0.71073
_diffrn_reflns_av_R_equivalents 0.1065
_diffrn_reflns_av_unetI/netI 0.1536
_diffrn_reflns_Laue_measured_fraction_full 0.999
_diffrn_reflns_Laue_measured_fraction_max 0.930
_diffrn_reflns_limit_h_max 24
_diffrn_reflns_limit_h_min -32
_diffrn_reflns_limit_k_max 6
_diffrn_reflns_limit_k_min -10
_diffrn_reflns_limit_l_max 10
_diffrn_reflns_limit_l_min -37
_diffrn_reflns_number 17678
_diffrn_reflns_point_group_measured_fraction_full 0.999
_diffrn_reflns_point_group_measured_fraction_max 0.930
_diffrn_reflns_theta_full 25.500
_diffrn_reflns_theta_max 31.548
_diffrn_reflns_theta_min 2.961
_exptl_absorpt_coefficient_mu 3.249
_exptl_absorpt_correction_T_max 0.956
_exptl_absorpt_correction_T_min 0.913
_exptl_absorpt_correction_type analytical
_exptl_absorpt_process_details
;
CrysAlisPro, Agilent Technologies,
Version 1.171.36.21 (release 14-08-2012 CrysAlis171 .NET)
(compiled Sep 14 2012,17:21:16)
Analytical numeric absorption correction using a multifaceted crystal
            model based on expressions derived by R.C. Clark & J.S. Reid.
(Clark, R. C. & Reid, J. S. (1995). Acta Cryst. A51, 887-897)
;
_exptl_crystal_colour colourless
_exptl_crystal_density_diffrn 1.799
_exptl_crystal_description needle
_exptl_crystal_F_000 2360
_refine_diff_density_max 1.660
_refine_diff_density_min -1.757
_refine_diff_density_rms 0.249
_refine_ls_extinction_method none
_refine_ls_goodness_of_fit_ref 1.045
_refine_ls_hydrogen_treatment constr
_refine_ls_matrix_type full
_refine_ls_number_parameters 295
_refine_ls_number_reflns 6841
_refine_ls_number_restraints 1
_refine_ls_restrained_S_all 1.045
_refine_ls_R_factor_all 0.1517
_refine_ls_R_factor_gt 0.0730
_refine_ls_shift/su_max 0.001
_refine_ls_shift/su_mean 0.000
_refine_ls_structure_factor_coef Fsqd
_refine_ls_weighting_details 'w=1/[\s^2^(Fo^2^)+(0.0043P)^2^] where P=(Fo^2^+2Fc^2^)/3'
_refine_ls_weighting_scheme calc
_refine_ls_wR_factor_gt 0.0820
_refine_ls_wR_factor_ref 0.0995
_reflns_Friedel_coverage 0.000
_reflns_number_gt 3839
_reflns_number_total 6841
_reflns_threshold_expression 'I > 2\s(I)'
_cod_data_source_file c6dt02932a2.cif
_cod_data_source_block at2856a
_cod_depositor_comments 'Adding full bibliography for 7041030--7041035.cif.'
_cod_database_code 7041034
_shelx_shelxl_version_number 2014/7
_shelx_space_group_comment
;
The symmetry employed for this shelxl refinement is uniquely defined
by the following loop, which should always be used as a source of
symmetry information in preference to the above space-group names.
They are only intended as comments.
;

loop_
_space_group_symop_operation_xyz
'x, y, z'
'-x+1/2, -y, z+1/2'
'-x, y+1/2, -z+1/2'
'x+1/2, -y+1/2, -z'
'-x, -y, -z'
'x-1/2, y, -z-1/2'
'x, -y-1/2, z-1/2'
'-x-1/2, y-1/2, z'

loop_
_atom_site_label
_atom_site_type_symbol
_atom_site_fract_x
_atom_site_fract_y
_atom_site_fract_z
_atom_site_U_iso_or_equiv
_atom_site_adp_type
_atom_site_occupancy
_atom_site_site_symmetry_order
_atom_site_calc_flag
_atom_site_refinement_flags_posn
_atom_site_refinement_flags_adp
_atom_site_refinement_flags_occupancy
_atom_site_disorder_assembly
_atom_site_disorder_group
Tb Tb 0.71931(2) 0.44652(4) 0.58753(2) 0.01057(8) Uani 1 1 d . . . . .
O2A O 0.66205(18) 0.5625(6) 0.65001(19) 0.0132(10) Uani 1 1 d . . . . .
C1A C 0.5567(3) 0.5094(8) 0.6406(3) 0.0126(16) Uani 1 1 d . . . . .
C2A C 0.6067(3) 0.5719(8) 0.6677(3) 0.0096(14) Uani 1 1 d . . . . .
C3A C 0.5972(3) 0.6468(8) 0.7164(3) 0.0179(17) Uani 1 1 d . . . . .
H3A H 0.6308 0.6914 0.7345 0.022 Uiso 1 1 calc R U . . .
C4A C 0.5426(3) 0.6588(8) 0.7389(3) 0.0198(18) Uani 1 1 d . . . . .
H4A H 0.5390 0.7079 0.7722 0.024 Uiso 1 1 calc R U . . .
C5A C 0.4344(3) 0.6095(8) 0.7364(3) 0.0223(19) Uani 1 1 d . . . . .
H5A H 0.4306 0.6599 0.7696 0.027 Uiso 1 1 calc R U . . .
C6A C 0.3850(3) 0.5475(9) 0.7114(3) 0.0227(18) Uani 1 1 d . . . . .
H6A H 0.3471 0.5542 0.7276 0.027 Uiso 1 1 calc R U . . .
C7A C 0.3893(3) 0.4738(8) 0.6621(3) 0.0213(19) Uani 1 1 d . . . . .
H7A H 0.3545 0.4332 0.6449 0.026 Uiso 1 1 calc R U . . .
C8A C 0.4441(3) 0.4611(9) 0.6391(3) 0.0186(17) Uani 1 1 d . . . . .
H8A H 0.4466 0.4110 0.6058 0.022 Uiso 1 1 calc R U . . .
C9A C 0.4976(3) 0.5202(7) 0.6632(3) 0.0157(17) Uani 1 1 d . . . . .
C10A C 0.4910(3) 0.5983(7) 0.7127(3) 0.0163(17) Uani 1 1 d . . . . .
C11A C 0.5635(3) 0.4295(7) 0.5897(3) 0.0142(14) Uani 1 1 d . . . . .
H11A H 0.5278 0.3875 0.5743 0.017 Uiso 1 1 calc R U . . .
N1A N 0.6119(2) 0.4087(6) 0.5631(2) 0.0113(13) Uani 1 1 d . . . . .
C12A C 0.6041(3) 0.3142(8) 0.5137(3) 0.0124(16) Uani 1 1 d . . . . .
H12A H 0.5620 0.3234 0.5024 0.015 Uiso 1 1 calc R U . . .
H12B H 0.6139 0.1868 0.5180 0.015 Uiso 1 1 calc R U . . .
C12B C 0.6445(3) 0.3953(8) 0.4738(3) 0.0126(16) Uani 1 1 d . . . . .
H12C H 0.6425 0.3249 0.4419 0.015 Uiso 1 1 calc R U . . .
H12D H 0.6313 0.5180 0.4661 0.015 Uiso 1 1 calc R U . . .
N1B N 0.7060(2) 0.3979(6) 0.4931(2) 0.0124(13) Uani 1 1 d . . . . .
C11B C 0.7470(3) 0.3656(7) 0.4607(3) 0.0137(16) Uani 1 1 d . . . . .
H11B H 0.7356 0.3395 0.4265 0.016 Uiso 1 1 calc R U . . .
O2B O 0.79440(19) 0.2523(5) 0.5573(2) 0.0143(11) Uani 1 1 d . . . . .
C1B C 0.8107(3) 0.3665(8) 0.4730(3) 0.0134(16) Uani 1 1 d . . . . .
C2B C 0.8319(3) 0.3090(8) 0.5212(3) 0.0110(15) Uiso 1 1 d . . . . .
C3B C 0.8941(3) 0.3091(7) 0.5315(3) 0.0120(15) Uiso 1 1 d . . . . .
H3B H 0.9081 0.2747 0.5643 0.014 Uiso 1 1 calc R U . . .
C4B C 0.9335(3) 0.3579(8) 0.4948(3) 0.0168(18) Uani 1 1 d . . . . .
H4B H 0.9750 0.3536 0.5025 0.020 Uiso 1 1 calc R U . . .
C5B C 0.9568(3) 0.4748(8) 0.4077(4) 0.0230(19) Uani 1 1 d . . . . .
H5B H 0.9982 0.4730 0.4155 0.028 Uiso 1 1 calc R U . . .
C6B C 0.9395(4) 0.5334(9) 0.3613(4) 0.030(2) Uani 1 1 d . . . . .
H6B H 0.9682 0.5726 0.3370 0.036 Uiso 1 1 calc R U . . .
C7B C 0.8779(4) 0.5357(9) 0.3494(3) 0.026(2) Uani 1 1 d . . . . .
H7B H 0.8652 0.5738 0.3165 0.032 Uiso 1 1 calc R U . . .
C8B C 0.8359(4) 0.4831(8) 0.3850(3) 0.0213(18) Uani 1 1 d . . . . .
H8B H 0.7946 0.4892 0.3766 0.026 Uiso 1 1 calc R U . . .
C9B C 0.8536(3) 0.4199(8) 0.4340(3) 0.0183(17) Uani 1 1 d . . . . .
C10B C 0.9157(3) 0.4156(7) 0.4452(3) 0.0170(17) Uani 1 1 d . . . . .
N1 N 0.6950(6) 0.1343(18) 0.6008(5) 0.0062(15) Uiso 0.75 1 d . . P A 1
N2 N 0.6467(5) 0.0859(18) 0.6196(4) 0.0140(17) Uiso 0.75 1 d . . P A 1
N3 N 0.6016(4) 0.0408(10) 0.6372(4) 0.025(2) Uani 0.75 1 d . . P A 1
O2 O 0.6897(13) 0.132(4) 0.5939(12) 0.0062(15) Uiso 0.25 1 d D . P A 2
C2 C 0.6427(18) 0.087(7) 0.6285(16) 0.0140(17) Uiso 0.25 1 d D . P A 2
H2A H 0.6345 0.1718 0.6565 0.021 Uiso 0.25 1 d R U P A 2
H2B H 0.6451 -0.0345 0.6424 0.021 Uiso 0.25 1 d R U P A 2
H2C H 0.6104 0.0938 0.6031 0.021 Uiso 0.25 1 d R U P A 2
O1 O 0.7667(2) 0.3478(5) 0.6702(2) 0.0163(12) Uani 1 1 d . . . . .
H1 H 0.7929 0.2641 0.6663 0.024 Uiso 1 1 d R U . . .
C1 C 0.7334(3) 0.2886(8) 0.7141(3) 0.0217(19) Uani 1 1 d . . . . .
H1A H 0.7000 0.3702 0.7203 0.033 Uiso 1 1 calc R U . . .
H1B H 0.7596 0.2867 0.7441 0.033 Uiso 1 1 calc R U . . .
H1C H 0.7179 0.1688 0.7078 0.033 Uiso 1 1 calc R U . . .

loop_
_atom_site_aniso_label
_atom_site_aniso_U_11
_atom_site_aniso_U_22
_atom_site_aniso_U_33
_atom_site_aniso_U_23
_atom_site_aniso_U_13
_atom_site_aniso_U_12
Tb 0.01203(14) 0.00894(12) 0.01075(13) -0.00056(17) 0.00047(19) 0.00194(15)
O2A 0.009(2) 0.015(2) 0.016(3) -0.004(2) 0.000(2) -0.008(2)
C1A 0.017(4) 0.011(3) 0.010(4) 0.001(3) 0.005(3) -0.003(3)
C2A 0.011(3) 0.008(3) 0.011(3) 0.007(3) 0.005(3) 0.002(3)
C3A 0.023(4) 0.013(3) 0.018(4) 0.002(3) -0.005(4) 0.000(3)
C4A 0.034(5) 0.015(3) 0.011(4) -0.001(3) 0.004(4) -0.001(3)
C5A 0.028(5) 0.016(4) 0.023(5) 0.003(4) 0.006(4) 0.006(3)
C6A 0.016(4) 0.021(4) 0.032(5) 0.010(4) 0.005(4) 0.008(4)
C7A 0.015(4) 0.018(4) 0.031(5) -0.001(4) 0.001(4) 0.002(3)
C8A 0.017(4) 0.016(3) 0.022(4) 0.001(4) 0.006(4) -0.001(3)
C9A 0.013(4) 0.005(3) 0.029(5) 0.005(3) 0.000(4) 0.001(3)
C10A 0.021(4) 0.006(3) 0.022(4) 0.002(3) 0.003(4) 0.000(3)
C11A 0.021(3) 0.004(3) 0.018(4) 0.005(4) -0.003(4) -0.003(3)
N1A 0.017(3) 0.005(3) 0.012(3) -0.002(2) 0.001(3) 0.003(2)
C12A 0.013(4) 0.010(3) 0.014(4) -0.004(3) -0.003(3) -0.003(3)
C12B 0.018(4) 0.008(3) 0.012(4) 0.002(3) 0.003(3) 0.000(3)
N1B 0.011(3) 0.013(3) 0.013(3) -0.001(2) -0.001(3) -0.004(2)
C11B 0.019(4) 0.008(3) 0.014(4) 0.000(3) -0.006(4) 0.003(3)
O2B 0.018(3) 0.0058(19) 0.019(3) 0.000(2) 0.001(2) 0.0011(18)
C1B 0.018(4) 0.010(3) 0.012(4) -0.002(3) 0.003(4) 0.004(3)
C4B 0.011(4) 0.007(3) 0.033(5) -0.008(4) 0.003(4) 0.005(3)
C5B 0.030(4) 0.012(3) 0.027(5) -0.010(4) 0.014(4) -0.002(3)
C6B 0.047(6) 0.017(4) 0.026(5) 0.001(4) 0.016(5) 0.000(4)
C7B 0.047(5) 0.014(4) 0.019(4) 0.004(4) 0.003(4) -0.003(4)
C8B 0.029(5) 0.013(4) 0.022(4) 0.001(3) 0.001(4) -0.003(3)
C9B 0.031(4) 0.007(3) 0.017(4) -0.002(3) 0.001(4) 0.009(3)
C10B 0.023(4) 0.003(3) 0.025(4) 0.001(3) 0.012(4) 0.002(3)
N3 0.025(5) 0.023(4) 0.028(6) 0.003(5) 0.000(5) 0.000(4)
O1 0.022(3) 0.012(2) 0.015(3) 0.001(2) 0.002(2) 0.004(2)
C1 0.028(5) 0.013(3) 0.025(4) 0.006(3) 0.013(4) 0.004(3)

loop_
_atom_type_symbol
_atom_type_description
_atom_type_scat_dispersion_real
_atom_type_scat_dispersion_imag
_atom_type_scat_source
C C 0.0033 0.0016 'International Tables Vol C Tables 4.2.6.8 and 6.1.1.4'
H H 0.0000 0.0000 'International Tables Vol C Tables 4.2.6.8 and 6.1.1.4'
N N 0.0061 0.0033 'International Tables Vol C Tables 4.2.6.8 and 6.1.1.4'
O O 0.0106 0.0060 'International Tables Vol C Tables 4.2.6.8 and 6.1.1.4'
Tb Tb -0.1723 4.1537 'International Tables Vol C Tables 4.2.6.8 and 6.1.1.4'

loop_
_geom_angle_atom_site_label_1
_geom_angle_atom_site_label_2
_geom_angle_atom_site_label_3
_geom_angle
_geom_angle_site_symmetry_1
_geom_angle_site_symmetry_3
O2A Tb O2B 152.47(18) . .
O2A Tb N1 97.0(3) . 8_765
O2B Tb N1 81.1(3) . 8_765
O2A Tb N1 98.2(3) . .
O2B Tb N1 67.1(3) . .
N1 Tb N1 136.3(4) 8_765 .
O2A Tb O2B 78.41(16) . 8_765
O2B Tb O2B 124.16(18) . 8_765
N1 Tb O2B 66.1(3) 8_765 8_765
N1 Tb O2B 157.3(3) . 8_765
O2A Tb O2 99.8(7) . .
O2B Tb O2 67.7(7) . .
O2B Tb O2 152.8(8) 8_765 .
O2A Tb O2 101.6(8) . 8_765
O2B Tb O2 77.6(8) . 8_765
O2B Tb O2 66.2(7) 8_765 8_765
O2 Tb O2 139.3(9) . 8_765
O2A Tb N1A 71.54(18) . .
O2B Tb N1A 121.82(16) . .
N1 Tb N1A 150.3(3) 8_765 .
N1 Tb N1A 73.3(3) . .
O2B Tb N1A 84.49(15) 8_765 .
O2 Tb N1A 69.5(7) . .
O2 Tb N1A 150.7(7) 8_765 .
O2A Tb N1B 134.56(17) . .
O2B Tb N1B 70.47(17) . .
N1 Tb N1B 108.8(3) 8_765 .
N1 Tb N1B 88.5(3) . .
O2B Tb N1B 78.77(17) 8_765 .
O2 Tb N1B 84.0(8) . .
O2 Tb N1B 104.2(7) 8_765 .
N1A Tb N1B 67.58(19) . .
O2A Tb O1 74.42(16) . .
O2B Tb O1 78.76(16) . .
N1 Tb O1 73.4(3) 8_765 .
N1 Tb O1 71.8(3) . .
O2B Tb O1 127.28(15) 8_765 .
O2 Tb O1 76.8(8) . .
O2 Tb O1 76.2(7) 8_765 .
N1A Tb O1 126.16(17) . .
N1B Tb O1 148.16(15) . .
O2A Tb Tb 123.99(12) . 8_755
O2B Tb Tb 34.43(11) . 8_755
N1 Tb Tb 106.1(3) 8_765 8_755
N1 Tb Tb 34.0(3) . 8_755
O2B Tb Tb 157.57(12) 8_765 8_755
O2 Tb Tb 35.9(7) . 8_755
O2 Tb Tb 104.3(7) 8_765 8_755
N1A Tb Tb 102.87(10) . 8_755
N1B Tb Tb 84.48(11) . 8_755
O1 Tb Tb 65.08(9) . 8_755
O2A Tb Tb 80.29(11) . 8_765
O2B Tb Tb 109.67(10) . 8_765
N1 Tb Tb 34.5(3) 8_765 8_765
N1 Tb Tb 169.2(3) . 8_765
O2B Tb Tb 33.03(11) 8_765 8_765
O2 Tb Tb 174.1(8) . 8_765
O2 Tb Tb 35.7(7) 8_765 8_765
N1A Tb Tb 115.85(10) . 8_765
N1B Tb Tb 100.21(11) . 8_765
O1 Tb Tb 97.61(9) . 8_765
Tb Tb Tb 139.87(3) 8_755 8_765
C2A O2A Tb 143.7(4) . .
C2A C1A C9A 120.1(7) . .
C2A C1A C11A 120.7(6) . .
C9A C1A C11A 119.2(7) . .
O2A C2A C1A 123.4(6) . .
O2A C2A C3A 118.6(6) . .
C1A C2A C3A 118.0(6) . .
C4A C3A C2A 123.6(7) . .
C4A C3A H3A 118.2 . .
C2A C3A H3A 118.2 . .
C3A C4A C10A 120.2(7) . .
C3A C4A H4A 119.9 . .
C10A C4A H4A 119.9 . .
C6A C5A C10A 119.7(8) . .
C6A C5A H5A 120.2 . .
C10A C5A H5A 120.2 . .
C5A C6A C7A 121.2(7) . .
C5A C6A H6A 119.4 . .
C7A C6A H6A 119.4 . .
C8A C7A C6A 119.5(7) . .
C8A C7A H7A 120.3 . .
C6A C7A H7A 120.3 . .
C7A C8A C9A 122.5(8) . .
C7A C8A H8A 118.8 . .
C9A C8A H8A 118.8 . .
C8A C9A C10A 116.3(7) . .
C8A C9A C1A 124.6(8) . .
C10A C9A C1A 119.1(7) . .
C5A C10A C4A 120.0(8) . .
C5A C10A C9A 121.0(7) . .
C4A C10A C9A 119.0(7) . .
N1A C11A C1A 128.6(7) . .
N1A C11A H11A 115.7 . .
C1A C11A H11A 115.7 . .
C11A N1A C12A 115.2(6) . .
C11A N1A Tb 130.5(5) . .
C12A N1A Tb 113.0(4) . .
N1A C12A C12B 109.6(5) . .
N1A C12A H12A 109.7 . .
C12B C12A H12A 109.7 . .
N1A C12A H12B 109.7 . .
C12B C12A H12B 109.7 . .
H12A C12A H12B 108.2 . .
N1B C12B C12A 109.4(6) . .
N1B C12B H12C 109.8 . .
C12A C12B H12C 109.8 . .
N1B C12B H12D 109.8 . .
C12A C12B H12D 109.8 . .
H12C C12B H12D 108.3 . .
C11B N1B C12B 116.5(6) . .
C11B N1B Tb 126.6(5) . .
C12B N1B Tb 116.8(4) . .
N1B C11B C1B 123.8(7) . .
N1B C11B H11B 118.1 . .
C1B C11B H11B 118.1 . .
C2B O2B Tb 119.1(4) . .
C2B O2B Tb 127.4(4) . 8_755
Tb O2B Tb 112.54(19) . 8_755
C2B C1B C11B 121.4(7) . .
C2B C1B C9B 119.2(7) . .
C11B C1B C9B 119.4(7) . .
O2B C2B C3B 118.9(7) . .
O2B C2B C1B 121.2(6) . .
C3B C2B C1B 119.9(7) . .
C4B C3B C2B 120.4(7) . .
C4B C3B H3B 119.8 . .
C2B C3B H3B 119.8 . .
C3B C4B C10B 123.0(7) . .
C3B C4B H4B 118.5 . .
C10B C4B H4B 118.5 . .
C6B C5B C10B 122.7(8) . .
C6B C5B H5B 118.6 . .
C10B C5B H5B 118.6 . .
C5B C6B C7B 118.8(8) . .
C5B C6B H6B 120.6 . .
C7B C6B H6B 120.6 . .
C8B C7B C6B 120.9(8) . .
C8B C7B H7B 119.6 . .
C6B C7B H7B 119.6 . .
C7B C8B C9B 120.8(8) . .
C7B C8B H8B 119.6 . .
C9B C8B H8B 119.6 . .
C10B C9B C8B 117.8(7) . .
C10B C9B C1B 119.6(7) . .
C8B C9B C1B 122.6(7) . .
C9B C10B C5B 118.9(8) . .
C9B C10B C4B 118.0(7) . .
C5B C10B C4B 123.0(7) . .
N2 N1 Tb 125.4(11) . 8_755
N2 N1 Tb 122.2(11) . .
Tb N1 Tb 111.6(5) 8_755 .
N3 N2 N1 180.0(19) . .
C2 O2 Tb 118(3) . .
C2 O2 Tb 121(3) . 8_755
Tb O2 Tb 108.4(11) . 8_755
O2 C2 H2A 117.2 . .
O2 C2 H2B 114.2 . .
H2A C2 H2B 109.6 . .
O2 C2 H2C 95.9 . .
H2A C2 H2C 109.4 . .
H2B C2 H2C 109.4 . .
C1 O1 Tb 123.9(4) . .
C1 O1 H1 102.7 . .
Tb O1 H1 113.5 . .
O1 C1 H1A 109.5 . .
O1 C1 H1B 109.5 . .
H1A C1 H1B 109.5 . .
O1 C1 H1C 109.5 . .
H1A C1 H1C 109.5 . .
H1B C1 H1C 109.5 . .

loop_
_geom_bond_atom_site_label_1
_geom_bond_atom_site_label_2
_geom_bond_distance
_geom_bond_site_symmetry_2
Tb O2A 2.253(5) .
Tb O2B 2.363(4) .
Tb N1 2.407(14) 8_765
Tb N1 2.436(14) .
Tb O2B 2.452(4) 8_765
Tb O2 2.46(3) .
Tb O2 2.47(3) 8_765
Tb N1A 2.504(6) .
Tb N1B 2.516(6) .
Tb O1 2.520(5) .
Tb Tb 4.0046(14) 8_755
Tb Tb 4.0046(14) 8_765
O2A C2A 1.324(7) .
C1A C2A 1.407(9) .
C1A C9A 1.452(9) .
C1A C11A 1.467(10) .
C2A C3A 1.410(10) .
C3A C4A 1.359(9) .
C3A H3A 0.9500 .
C4A C10A 1.418(10) .
C4A H4A 0.9500 .
C5A C6A 1.367(10) .
C5A C10A 1.413(10) .
C5A H5A 0.9500 .
C6A C7A 1.407(11) .
C6A H6A 0.9500 .
C7A C8A 1.370(9) .
C7A H7A 0.9500 .
C8A C9A 1.423(9) .
C8A H8A 0.9500 .
C9A C10A 1.431(11) .
C11A N1A 1.298(8) .
C11A H11A 0.9500 .
N1A C12A 1.485(9) .
C12A C12B 1.510(9) .
C12A H12A 0.9900 .
C12A H12B 0.9900 .
C12B N1B 1.465(8) .
C12B H12C 0.9900 .
C12B H12D 0.9900 .
N1B C11B 1.272(9) .
C11B C1B 1.462(9) .
C11B H11B 0.9500 .
O2B C2B 1.334(8) .
O2B Tb 2.452(4) 8_755
C1B C2B 1.417(10) .
C1B C9B 1.457(10) .
C2B C3B 1.417(9) .
C3B C4B 1.355(10) .
C3B H3B 0.9500 .
C4B C10B 1.425(11) .
C4B H4B 0.9500 .
C5B C6B 1.348(12) .
C5B C10B 1.417(10) .
C5B H5B 0.9500 .
C6B C7B 1.414(10) .
C6B H6B 0.9500 .
C7B C8B 1.381(10) .
C7B H7B 0.9500 .
C8B C9B 1.424(10) .
C8B H8B 0.9500 .
C9B C10B 1.422(10) .
N1 N2 1.242(13) .
N1 Tb 2.407(13) 8_755
N2 N3 1.160(13) .
O2 C2 1.426(19) .
O2 Tb 2.47(3) 8_755
C2 H2A 0.9866 .
C2 H2B 0.9878 .
C2 H2C 0.9853 .
O1 C1 1.441(8) .
O1 H1 0.8659 .
C1 H1A 0.9800 .
C1 H1B 0.9800 .
C1 H1C 0.9800 .

loop_
_geom_hbond_atom_site_label_D
_geom_hbond_atom_site_label_H
_geom_hbond_atom_site_label_A
_geom_hbond_distance_DH
_geom_hbond_distance_HA
_geom_hbond_distance_DA
_geom_hbond_angle_DHA
_geom_hbond_site_symmetry_A
O1 H1 O2A 0.87 1.87 2.725(6) 168.9 8_755
C1 H1A O2A 0.98 2.49 3.100(8) 120.1 .
C1 H1C O1 0.98 2.63 3.510(8) 149.4 8_755

loop_
_geom_torsion_atom_site_label_1
_geom_torsion_atom_site_label_2
_geom_torsion_atom_site_label_3
_geom_torsion_atom_site_label_4
_geom_torsion
_geom_torsion_site_symmetry_1
Tb O2A C2A C1A -9.8(11) .
Tb O2A C2A C3A 169.6(5) .
C9A C1A C2A O2A 178.3(6) .
C11A C1A C2A O2A -0.4(10) .
C9A C1A C2A C3A -1.1(9) .
C11A C1A C2A C3A -179.8(6) .
O2A C2A C3A C4A -178.2(6) .
C1A C2A C3A C4A 1.3(10) .
C2A C3A C4A C10A -1.6(10) .
C10A C5A C6A C7A -0.6(11) .
C5A C6A C7A C8A 1.2(11) .
C6A C7A C8A C9A -0.1(11) .
C7A C8A C9A C10A -1.4(10) .
C7A C8A C9A C1A 179.9(7) .
C2A C1A C9A C8A 180.0(6) .
C11A C1A C9A C8A -1.3(10) .
C2A C1A C9A C10A 1.3(9) .
C11A C1A C9A C10A -179.9(6) .
C6A C5A C10A C4A -178.6(6) .
C6A C5A C10A C9A -1.0(10) .
C3A C4A C10A C5A 179.4(6) .
C3A C4A C10A C9A 1.8(10) .
C8A C9A C10A C5A 2.0(9) .
C1A C9A C10A C5A -179.2(6) .
C8A C9A C10A C4A 179.6(6) .
C1A C9A C10A C4A -1.6(9) .
C2A C1A C11A N1A -1.8(10) .
C9A C1A C11A N1A 179.5(6) .
C1A C11A N1A C12A 177.1(6) .
C1A C11A N1A Tb 10.8(10) .
C11A N1A C12A C12B 142.9(6) .
Tb N1A C12A C12B -48.3(6) .
N1A C12A C12B N1B 53.6(7) .
C12A C12B N1B C11B 142.2(6) .
C12A C12B N1B Tb -34.1(6) .
C12B N1B C11B C1B 178.6(5) .
Tb N1B C11B C1B -5.5(9) .
N1B C11B C1B C2B 34.6(10) .
N1B C11B C1B C9B -148.3(6) .
Tb O2B C2B C3B 121.5(5) .
Tb O2B C2B C3B -70.5(7) 8_755
Tb O2B C2B C1B -59.4(8) .
Tb O2B C2B C1B 108.6(6) 8_755
C11B C1B C2B O2B -0.1(10) .
C9B C1B C2B O2B -177.3(5) .
C11B C1B C2B C3B 179.0(6) .
C9B C1B C2B C3B 1.8(10) .
O2B C2B C3B C4B 176.9(6) .
C1B C2B C3B C4B -2.3(10) .
C2B C3B C4B C10B 1.7(10) .
C10B C5B C6B C7B -0.2(11) .
C5B C6B C7B C8B 1.6(11) .
C6B C7B C8B C9B -2.0(11) .
C7B C8B C9B C10B 1.0(10) .
C7B C8B C9B C1B 178.7(6) .
C2B C1B C9B C10B -0.8(9) .
C11B C1B C9B C10B -178.0(6) .
C2B C1B C9B C8B -178.5(6) .
C11B C1B C9B C8B 4.2(10) .
C8B C9B C10B C5B 0.4(9) .
C1B C9B C10B C5B -177.4(6) .
C8B C9B C10B C4B 178.0(6) .
C1B C9B C10B C4B 0.1(9) .
C6B C5B C10B C9B -0.8(10) .
C6B C5B C10B C4B -178.2(7) .
C3B C4B C10B C9B -0.6(10) .
C3B C4B C10B C5B 176.9(6) .
